data_1556054
loop_
_publ_author_name
'Wang, Xingyong'
'Liu, Chulong'
'Zeng, Xiaobao'
'Wang, Xuesong'
'Wang, Xinyan'
'Hu, Yuefei'

_publ_section_title
;
 Ruthenium-Catalyzed Synthesis of Fused Tricyclic
 1H-2,3-Dihydropyrimido[1,2-a]quinolines in One Step.
;
_journal_issue 13
_journal_name_full 'Organic letters'
_journal_page_first 3378
_journal_page_last 3381
_journal_paper_doi 10.1021/acs.orglett.7b01330
_journal_volume 19
_journal_year 2017
_chemical_formula_sum 'C19 H18 N2 O2 S'
_chemical_formula_weight 338.41
_space_group_crystal_system monoclinic
_space_group_IT_number 14
_space_group_name_Hall '-P 2yn'
_space_group_name_H-M_alt 'P 1 21/n 1'
_atom_sites_solution_hydrogens mixed
_audit_creation_method SHELXL-2013
_cell_angle_alpha 90
_cell_angle_beta 93.229(2)
_cell_angle_gamma 90
_cell_formula_units_Z 8
_cell_length_a 7.8427(8)
_cell_length_b 22.614(2)
_cell_length_c 18.528(2)
_cell_measurement_reflns_used 2998
_cell_measurement_temperature 293(2)
_cell_measurement_theta_max 46.703
_cell_measurement_theta_min 4.758
_cell_volume 3280.8(6)
_computing_cell_refinement 'Bruker SMART'
_computing_data_collection 'Bruker SMART'
_computing_data_reduction 'Bruker SHELXTL'
_computing_molecular_graphics 'Bruker SHELXTL'
_computing_publication_material 'Bruker SHELXTL'
_computing_structure_refinement 'SHELXL-2013 (Sheldrick, 2013)'
_computing_structure_solution 'Bruker SHELXTL'
_diffrn_ambient_temperature 293(2)
_diffrn_measured_fraction_theta_full 1.000
_diffrn_measured_fraction_theta_max 1.000
_diffrn_measurement_device_type 'CCD area detector'
_diffrn_measurement_method 'phi and omega scans'
_diffrn_radiation_type MoK\a
_diffrn_radiation_wavelength 0.71073
_diffrn_reflns_av_R_equivalents 0.0439
_diffrn_reflns_av_unetI/netI 0.0482
_diffrn_reflns_Laue_measured_fraction_full 1.000
_diffrn_reflns_Laue_measured_fraction_max 1.000
_diffrn_reflns_limit_h_max 8
_diffrn_reflns_limit_h_min -9
_diffrn_reflns_limit_k_max 27
_diffrn_reflns_limit_k_min -27
_diffrn_reflns_limit_l_max 22
_diffrn_reflns_limit_l_min -18
_diffrn_reflns_number 18744
_diffrn_reflns_point_group_measured_fraction_full 1.000
_diffrn_reflns_point_group_measured_fraction_max 1.000
_diffrn_reflns_theta_full 25.242
_diffrn_reflns_theta_max 25.500
_diffrn_reflns_theta_min 1.801
_exptl_absorpt_coefficient_mu 0.211
_exptl_absorpt_correction_T_max 0.7456
_exptl_absorpt_correction_T_min 0.6550
_exptl_absorpt_correction_type multi-scan
_exptl_absorpt_process_details sadabs
_exptl_crystal_colour yellow
_exptl_crystal_density_diffrn 1.370
_exptl_crystal_description prismatic
_exptl_crystal_F_000 1424
_exptl_crystal_size_max 0.210
_exptl_crystal_size_mid 0.170
_exptl_crystal_size_min 0.130
_refine_diff_density_max 0.365
_refine_diff_density_min -0.199
_refine_diff_density_rms 0.047
_refine_ls_extinction_method none
_refine_ls_goodness_of_fit_ref 1.030
_refine_ls_hydrogen_treatment mixed
_refine_ls_matrix_type full
_refine_ls_number_parameters 461
_refine_ls_number_reflns 6107
_refine_ls_number_restraints 38
_refine_ls_restrained_S_all 1.034
_refine_ls_R_factor_all 0.0805
_refine_ls_R_factor_gt 0.0507
_refine_ls_shift/su_max 0.000
_refine_ls_shift/su_mean 0.000
_refine_ls_structure_factor_coef Fsqd
_refine_ls_weighting_details 'w=1/[\s^2^(Fo^2^)+(0.0744P)^2^+0.0659P] where P=(Fo^2^+2Fc^2^)/3'
_refine_ls_weighting_scheme calc
_refine_ls_wR_factor_gt 0.1264
_refine_ls_wR_factor_ref 0.1432
_reflns_Friedel_coverage 0.000
_reflns_number_gt 4059
_reflns_number_total 6107
_reflns_threshold_expression 'I > 2\s(I)'
_cod_data_source_file ol7b01330_si_002.cif
_cod_data_source_block cd16011
_cod_depositor_comments
;

2022-11-30
Z value and formula fixed to values more according to usual
chemical conventions.                 miguel
;
_cod_original_formula_sum 'C38 H36 N4 O4 S2'
_cod_original_formula_weight 676.83
_cod_original_formula_units_Z 4
_cod_original_sg_symbol_H-M 'P 21/n'
_cod_database_code 1556054
_shelx_space_group_comment
; 
The symmetry employed for this shelxl refinement is uniquely defined 
by the following loop, which should always be used as a source of 
symmetry information in preference to the above space-group names. 
They are only intended as comments. 
;
_shelx_estimated_absorpt_t_min 0.957
_shelx_estimated_absorpt_t_max 0.973
_shelxl_version_number 2013-4

loop_
_space_group_symop_operation_xyz
'x, y, z'
'-x+1/2, y+1/2, -z+1/2'
'-x, -y, -z'
'x-1/2, -y-1/2, z-1/2'

loop_
_atom_site_label
_atom_site_type_symbol
_atom_site_fract_x
_atom_site_fract_y
_atom_site_fract_z
_atom_site_U_iso_or_equiv
_atom_site_adp_type
_atom_site_occupancy
_atom_site_site_symmetry_order
_atom_site_calc_flag
_atom_site_refinement_flags_posn
_atom_site_refinement_flags_adp
_atom_site_refinement_flags_occupancy
_atom_site_disorder_assembly
_atom_site_disorder_group
S1 S -0.06178(8) 0.18120(3) 0.74249(3) 0.0484(2) Uani 1 1 d . . . . .
S2 S -0.04314(8) 0.15191(3) 0.23301(3) 0.0511(2) Uani 1 1 d . . . . .
N1 N 0.0994(2) 0.19528(9) 0.95394(9) 0.0451(5) Uani 1 1 d . . . . .
N2 N 0.0251(3) 0.11344(10) 0.87784(11) 0.0675(7) Uani 1 1 d . . . . .
N3 N 0.1266(2) 0.16452(9) 0.44292(9) 0.0439(5) Uani 1 1 d . . . . .
N4 N 0.0470(3) 0.08283(9) 0.36635(10) 0.0507(5) Uani 1 1 d . . . . .
O1 O -0.2128(2) 0.14638(9) 0.74896(10) 0.0683(5) Uani 1 1 d . . . . .
O2 O -0.0711(3) 0.23146(8) 0.69436(9) 0.0699(6) Uani 1 1 d . . . . .
O3 O -0.1947(2) 0.11697(9) 0.23829(10) 0.0709(6) Uani 1 1 d . . . . .
O4 O -0.0520(3) 0.20210(8) 0.18510(8) 0.0688(5) Uani 1 1 d . . . . .
C1 C 0.0988(3) 0.29348(10) 0.90187(12) 0.0443(6) Uani 1 1 d . . . . .
C2 C 0.1297(3) 0.35391(11) 0.90879(14) 0.0555(7) Uani 1 1 d . . . . .
H2 H 0.1138 0.3784 0.8687 0.067 Uiso 1 1 calc R U . . .
C3 C 0.1837(3) 0.37766(13) 0.97473(16) 0.0655(8) Uani 1 1 d . . . . .
H3 H 0.2042 0.4180 0.9793 0.079 Uiso 1 1 calc R U . . .
C4 C 0.2069(4) 0.34082(13) 1.03384(15) 0.0642(8) Uani 1 1 d . . . . .
H4 H 0.2429 0.3569 1.0783 0.077 Uiso 1 1 calc R U . . .
C5 C 0.1784(3) 0.28131(12) 1.02858(13) 0.0567(7) Uani 1 1 d . . . . .
H5 H 0.1944 0.2575 1.0693 0.068 Uiso 1 1 calc R U . . .
C6 C 0.1250(3) 0.25609(11) 0.96204(12) 0.0429(6) Uani 1 1 d . . . . .
C7 C 0.0421(3) 0.26736(11) 0.83395(12) 0.0466(6) Uani 1 1 d . . . . .
H7 H 0.0257 0.2913 0.7934 0.056 Uiso 1 1 calc R U . . .
C8 C 0.0127(3) 0.20949(10) 0.82805(11) 0.0425(6) Uani 1 1 d . . . . .
C9 C 0.0448(3) 0.16848(11) 0.88851(11) 0.0423(6) Uani 1 1 d . . . . .
C10 C 0.0444(6) 0.0731(3) 0.9384(3) 0.0681(13) Uani 0.7 1 d . U P A 1
H10A H -0.0627 0.0702 0.9619 0.082 Uiso 0.7 1 calc R U P A 1
H10B H 0.0735 0.0341 0.9212 0.082 Uiso 0.7 1 calc R U P A 1
C11 C 0.1758(7) 0.09352(19) 0.9894(3) 0.0760(11) Uani 0.7 1 d . U P A 1
H11A H 0.2843 0.0938 0.9667 0.091 Uiso 0.7 1 calc R U P A 1
H11B H 0.1854 0.0665 1.0301 0.091 Uiso 0.7 1 calc R U P A 1
C10' C 0.1196(17) 0.0742(7) 0.9369(9) 0.0673(16) Uani 0.3 1 d . U P A 2
H10C H 0.2423 0.0799 0.9376 0.081 Uiso 0.3 1 calc R U P A 2
H10D H 0.0939 0.0326 0.9296 0.081 Uiso 0.3 1 calc R U P A 2
C11' C 0.0425(14) 0.0985(4) 1.0092(5) 0.0621(15) Uani 0.3 1 d . U P A 2
H11C H -0.0801 0.1041 1.0034 0.075 Uiso 0.3 1 calc R U P A 2
H11D H 0.0691 0.0726 1.0500 0.075 Uiso 0.3 1 calc R U P A 2
C12 C 0.1365(5) 0.15689(14) 1.01701(15) 0.0685(8) Uani 1 1 d D . . . .
C13 C 0.1038(3) 0.13549(9) 0.71533(11) 0.0384(5) Uani 1 1 d . . . . .
C14 C 0.2600(3) 0.16092(10) 0.70190(12) 0.0466(6) Uani 1 1 d . . . . .
H14 H 0.2752 0.2016 0.7062 0.056 Uiso 1 1 calc R U . . .
C15 C 0.3915(3) 0.12559(12) 0.68227(12) 0.0515(6) Uani 1 1 d . . . . .
H15 H 0.4967 0.1426 0.6742 0.062 Uiso 1 1 calc R U . . .
C16 C 0.3710(3) 0.06504(11) 0.67423(12) 0.0488(6) Uani 1 1 d . . . . .
C17 C 0.2129(3) 0.04082(10) 0.68624(13) 0.0523(6) Uani 1 1 d . . . . .
H17 H 0.1962 0.0004 0.6801 0.063 Uiso 1 1 calc R U . . .
C18 C 0.0802(3) 0.07544(10) 0.70708(12) 0.0465(6) Uani 1 1 d . . . . .
H18 H -0.0248 0.0584 0.7155 0.056 Uiso 1 1 calc R U . . .
C19 C 0.5164(4) 0.02740(14) 0.65256(16) 0.0768(9) Uani 1 1 d . . . . .
H19A H 0.5217 0.0282 0.6009 0.115 Uiso 1 1 calc R U . . .
H19B H 0.4994 -0.0125 0.6682 0.115 Uiso 1 1 calc R U . . .
H19C H 0.6213 0.0424 0.6746 0.115 Uiso 1 1 calc R U . . .
C20 C 0.0786(3) 0.26388(11) 0.39748(12) 0.0466(6) Uani 1 1 d . . . . .
C21 C 0.0761(4) 0.32469(12) 0.40900(15) 0.0640(7) Uani 1 1 d . . . . .
H21 H 0.0483 0.3502 0.3707 0.077 Uiso 1 1 calc R U . . .
C22 C 0.1149(4) 0.34717(13) 0.47699(17) 0.0756(9) Uani 1 1 d . . . . .
H22 H 0.1118 0.3878 0.4848 0.091 Uiso 1 1 calc R U . . .
C23 C 0.1583(4) 0.30948(14) 0.53327(16) 0.0720(8) Uani 1 1 d . . . . .
H23 H 0.1850 0.3250 0.5790 0.086 Uiso 1 1 calc R U . . .
C24 C 0.1629(3) 0.24971(13) 0.52326(13) 0.0620(7) Uani 1 1 d . . . . .
H24 H 0.1927 0.2250 0.5621 0.074 Uiso 1 1 calc R U . . .
C25 C 0.1229(3) 0.22527(11) 0.45500(12) 0.0452(6) Uani 1 1 d . . . . .
C26 C 0.0359(3) 0.23869(11) 0.32795(12) 0.0488(6) Uani 1 1 d . . . . .
H26 H 0.0150 0.2634 0.2883 0.059 Uiso 1 1 calc R U . . .
C27 C 0.0256(3) 0.18002(11) 0.31919(11) 0.0432(6) Uani 1 1 d . . . . .
C28 C 0.0660(3) 0.13806(11) 0.37815(11) 0.0417(5) Uani 1 1 d . . . . .
C29 C 0.1938(4) 0.12580(12) 0.50204(13) 0.0597(7) Uani 1 1 d . . . . .
H29A H 0.1095 0.1222 0.5381 0.072 Uiso 1 1 calc R U . . .
H29B H 0.2958 0.1434 0.5250 0.072 Uiso 1 1 calc R U . . .
C30 C 0.2357(3) 0.06547(11) 0.47388(14) 0.0612(7) Uani 1 1 d . . . . .
H30A H 0.3382 0.0677 0.4470 0.073 Uiso 1 1 calc R U . . .
H30B H 0.2578 0.0386 0.5142 0.073 Uiso 1 1 calc R U . . .
C31 C 0.0912(3) 0.04217(11) 0.42576(14) 0.0597(7) Uani 1 1 d . . . . .
H31A H 0.1232 0.0042 0.4062 0.072 Uiso 1 1 calc R U . . .
H31B H -0.0078 0.0361 0.4539 0.072 Uiso 1 1 calc R U . . .
C32 C 0.1240(3) 0.10631(10) 0.20657(11) 0.0411(5) Uani 1 1 d . . . . .
C33 C 0.0993(3) 0.04625(11) 0.19733(13) 0.0518(6) Uani 1 1 d . . . . .
H33 H -0.0057 0.0293 0.2059 0.062 Uiso 1 1 calc R U . . .
C34 C 0.2318(4) 0.01159(11) 0.17522(13) 0.0572(7) Uani 1 1 d . . . . .
H34 H 0.2149 -0.0288 0.1685 0.069 Uiso 1 1 calc R U . . .
C35 C 0.3895(3) 0.03616(12) 0.16298(13) 0.0546(7) Uani 1 1 d . . . . .
C36 C 0.4108(3) 0.09613(12) 0.17347(13) 0.0549(7) Uani 1 1 d . . . . .
H36 H 0.5165 0.1131 0.1662 0.066 Uiso 1 1 calc R U . . .
C37 C 0.2785(3) 0.13170(11) 0.19464(12) 0.0481(6) Uani 1 1 d . . . . .
H37 H 0.2944 0.1722 0.2006 0.058 Uiso 1 1 calc R U . . .
C38 C 0.5332(4) -0.00148(15) 0.13795(17) 0.0870(10) Uani 1 1 d . . . . .
H38A H 0.5205 -0.0064 0.0865 0.130 Uiso 1 1 calc R U . . .
H38B H 0.5303 -0.0395 0.1609 0.130 Uiso 1 1 calc R U . . .
H38C H 0.6404 0.0174 0.1506 0.130 Uiso 1 1 calc R U . . .
H12A H 0.244(3) 0.1666(13) 1.0404(14) 0.085(10) Uiso 1 1 d D . . . .
H12B H 0.048(3) 0.1641(15) 1.0479(16) 0.113(13) Uiso 1 1 d D . . . .

loop_
_atom_site_aniso_label
_atom_site_aniso_U_11
_atom_site_aniso_U_22
_atom_site_aniso_U_33
_atom_site_aniso_U_23
_atom_site_aniso_U_13
_atom_site_aniso_U_12
S1 0.0501(4) 0.0570(4) 0.0367(3) -0.0070(3) -0.0101(3) 0.0107(3)
S2 0.0526(4) 0.0620(4) 0.0371(3) -0.0036(3) -0.0109(3) 0.0070(3)
N1 0.0513(12) 0.0523(12) 0.0312(10) 0.0010(9) -0.0025(9) 0.0012(10)
N2 0.109(2) 0.0513(14) 0.0416(12) 0.0004(10) -0.0042(12) -0.0072(13)
N3 0.0485(12) 0.0518(12) 0.0309(10) 0.0034(9) -0.0021(8) 0.0023(9)
N4 0.0582(13) 0.0497(13) 0.0439(11) 0.0060(10) -0.0011(9) -0.0073(10)
O1 0.0394(10) 0.0954(15) 0.0690(12) -0.0264(10) -0.0056(9) -0.0025(10)
O2 0.1030(15) 0.0646(12) 0.0400(10) -0.0012(9) -0.0155(9) 0.0314(11)
O3 0.0446(11) 0.0968(15) 0.0699(12) -0.0176(11) -0.0102(9) -0.0061(10)
O4 0.0954(15) 0.0715(12) 0.0376(10) 0.0037(9) -0.0120(9) 0.0284(11)
C1 0.0414(13) 0.0526(15) 0.0395(13) -0.0054(11) 0.0066(10) 0.0033(11)
C2 0.0602(17) 0.0527(16) 0.0546(16) -0.0065(13) 0.0113(13) 0.0003(13)
C3 0.0630(19) 0.0582(17) 0.076(2) -0.0215(16) 0.0109(15) -0.0095(14)
C4 0.0618(18) 0.075(2) 0.0553(17) -0.0258(15) 0.0016(14) -0.0078(15)
C5 0.0575(17) 0.0698(18) 0.0426(14) -0.0095(13) -0.0009(12) 0.0011(14)
C6 0.0366(13) 0.0551(15) 0.0374(12) -0.0082(11) 0.0041(10) 0.0011(11)
C7 0.0536(15) 0.0497(15) 0.0364(13) 0.0007(11) 0.0013(11) 0.0105(11)
C8 0.0423(13) 0.0509(15) 0.0338(12) -0.0043(10) -0.0011(10) 0.0051(11)
C9 0.0430(14) 0.0498(15) 0.0340(12) -0.0005(11) 0.0024(10) -0.0002(11)
C10 0.089(3) 0.0550(19) 0.0595(19) 0.0112(16) -0.003(3) 0.000(3)
C11 0.098(3) 0.065(2) 0.064(2) 0.0162(18) -0.010(2) 0.001(2)
C10' 0.090(4) 0.055(3) 0.056(3) 0.012(2) -0.005(3) 0.002(4)
C11' 0.084(4) 0.053(3) 0.049(3) 0.015(2) 0.000(3) 0.003(3)
C12 0.095(3) 0.067(2) 0.0409(16) 0.0105(14) -0.0141(17) 0.0010(18)
C13 0.0448(14) 0.0406(13) 0.0294(11) -0.0016(9) -0.0027(10) -0.0015(10)
C14 0.0557(16) 0.0410(13) 0.0424(13) -0.0055(11) -0.0029(11) -0.0091(12)
C15 0.0436(15) 0.0624(17) 0.0482(15) -0.0051(12) -0.0008(11) -0.0091(12)
C16 0.0527(16) 0.0570(16) 0.0360(13) -0.0016(11) -0.0035(11) 0.0081(12)
C17 0.0687(18) 0.0377(13) 0.0507(15) -0.0008(11) 0.0042(13) -0.0033(13)
C18 0.0470(14) 0.0475(14) 0.0452(14) 0.0007(11) 0.0060(11) -0.0098(11)
C19 0.076(2) 0.086(2) 0.0687(19) -0.0078(17) 0.0013(16) 0.0223(17)
C20 0.0462(14) 0.0525(15) 0.0411(13) -0.0023(11) 0.0029(11) 0.0034(11)
C21 0.077(2) 0.0553(17) 0.0588(17) -0.0069(14) -0.0014(14) 0.0094(14)
C22 0.084(2) 0.0599(18) 0.082(2) -0.0234(17) -0.0028(17) 0.0093(16)
C23 0.072(2) 0.086(2) 0.0572(18) -0.0280(17) -0.0075(15) 0.0130(17)
C24 0.0678(19) 0.075(2) 0.0425(15) -0.0092(14) -0.0032(13) 0.0102(15)
C25 0.0390(13) 0.0587(16) 0.0382(13) -0.0042(11) 0.0036(10) 0.0022(11)
C26 0.0538(15) 0.0538(16) 0.0387(13) 0.0049(11) 0.0013(11) 0.0045(12)
C27 0.0433(14) 0.0512(15) 0.0346(12) 0.0016(10) -0.0013(10) 0.0017(11)
C28 0.0367(13) 0.0537(15) 0.0345(12) 0.0021(11) 0.0012(10) -0.0036(11)
C29 0.0686(18) 0.0704(18) 0.0388(14) 0.0074(13) -0.0086(12) 0.0076(14)
C30 0.0661(18) 0.0603(17) 0.0562(16) 0.0108(14) -0.0052(13) 0.0075(14)
C31 0.0659(18) 0.0537(16) 0.0591(16) 0.0138(13) -0.0003(14) -0.0037(13)
C32 0.0507(14) 0.0413(13) 0.0306(11) 0.0029(10) -0.0051(10) -0.0032(11)
C33 0.0550(16) 0.0512(15) 0.0492(15) 0.0031(12) 0.0024(12) -0.0141(13)
C34 0.078(2) 0.0385(14) 0.0543(16) 0.0004(12) -0.0005(14) -0.0033(14)
C35 0.0594(17) 0.0600(17) 0.0436(14) 0.0012(12) -0.0031(12) 0.0044(14)
C36 0.0486(16) 0.0658(18) 0.0496(15) 0.0012(13) -0.0037(12) -0.0112(13)
C37 0.0546(16) 0.0418(14) 0.0468(14) -0.0013(11) -0.0076(12) -0.0091(12)
C38 0.082(2) 0.096(2) 0.083(2) -0.0078(19) 0.0053(18) 0.0296(19)

loop_
_atom_type_symbol
_atom_type_description
_atom_type_scat_dispersion_real
_atom_type_scat_dispersion_imag
_atom_type_scat_source
C C 0.0033 0.0016 'International Tables Vol C Tables 4.2.6.8 and 6.1.1.4'
H H 0.0000 0.0000 'International Tables Vol C Tables 4.2.6.8 and 6.1.1.4'
N N 0.0061 0.0033 'International Tables Vol C Tables 4.2.6.8 and 6.1.1.4'
O O 0.0106 0.0060 'International Tables Vol C Tables 4.2.6.8 and 6.1.1.4'
S S 0.1246 0.1234 'International Tables Vol C Tables 4.2.6.8 and 6.1.1.4'

loop_
_geom_angle_atom_site_label_1
_geom_angle_atom_site_label_2
_geom_angle_atom_site_label_3
_geom_angle
O1 S1 O2 118.10(12)
O1 S1 C13 109.19(11)
O2 S1 C13 107.40(11)
O1 S1 C8 110.78(11)
O2 S1 C8 105.67(11)
C13 S1 C8 104.84(10)
O3 S2 O4 117.69(12)
O3 S2 C32 109.22(11)
O4 S2 C32 107.53(11)
O3 S2 C27 110.29(11)
O4 S2 C27 105.90(11)
C32 S2 C27 105.49(11)
C6 N1 C9 123.65(19)
C6 N1 C12 118.3(2)
C9 N1 C12 118.0(2)
C9 N2 C10 119.4(3)
C9 N2 C10' 113.5(7)
C25 N3 C28 123.38(19)
C25 N3 C29 118.41(19)
C28 N3 C29 118.19(19)
C28 N4 C31 117.8(2)
C2 C1 C6 120.0(2)
C2 C1 C7 121.8(2)
C6 C1 C7 118.1(2)
C3 C2 C1 120.5(3)
C3 C2 H2 119.8
C1 C2 H2 119.8
C2 C3 C4 119.2(3)
C2 C3 H3 120.4
C4 C3 H3 120.4
C5 C4 C3 121.6(3)
C5 C4 H4 119.2
C3 C4 H4 119.2
C4 C5 C6 120.2(3)
C4 C5 H5 119.9
C6 C5 H5 119.9
N1 C6 C5 122.0(2)
N1 C6 C1 119.57(19)
C5 C6 C1 118.4(2)
C8 C7 C1 121.3(2)
C8 C7 H7 119.4
C1 C7 H7 119.4
C7 C8 C9 122.5(2)
C7 C8 S1 118.25(18)
C9 C8 S1 119.19(17)
N2 C9 N1 126.0(2)
N2 C9 C8 119.2(2)
N1 C9 C8 114.8(2)
C11 C10 N2 110.4(4)
C11 C10 H10A 109.6
N2 C10 H10A 109.6
C11 C10 H10B 109.6
N2 C10 H10B 109.6
H10A C10 H10B 108.1
C10 C11 C12 111.3(4)
C10 C11 H11A 109.4
C12 C11 H11A 109.4
C10 C11 H11B 109.4
C12 C11 H11B 109.4
H11A C11 H11B 108.0
N2 C10' C11' 101.8(9)
N2 C10' H10C 111.4
C11' C10' H10C 111.4
N2 C10' H10D 111.4
C11' C10' H10D 111.4
H10C C10' H10D 109.3
C12 C11' C10' 100.0(9)
C12 C11' H11C 111.8
C10' C11' H11C 111.8
C12 C11' H11D 111.8
C10' C11' H11D 111.8
H11C C11' H11D 109.5
N1 C12 C11' 111.4(4)
N1 C12 C11 108.4(3)
N1 C12 H12A 110.8(18)
C11' C12 H12A 131.2(19)
C11 C12 H12A 100.1(18)
N1 C12 H12B 105(2)
C11' C12 H12B 81(2)
C11 C12 H12B 122(2)
H12A C12 H12B 110(3)
C18 C13 C14 120.2(2)
C18 C13 S1 121.00(18)
C14 C13 S1 118.81(17)
C15 C14 C13 119.4(2)
C15 C14 H14 120.3
C13 C14 H14 120.3
C14 C15 C16 121.3(2)
C14 C15 H15 119.3
C16 C15 H15 119.3
C17 C16 C15 118.3(2)
C17 C16 C19 121.4(2)
C15 C16 C19 120.3(2)
C18 C17 C16 121.2(2)
C18 C17 H17 119.4
C16 C17 H17 119.4
C17 C18 C13 119.6(2)
C17 C18 H18 120.2
C13 C18 H18 120.2
C16 C19 H19A 109.5
C16 C19 H19B 109.5
H19A C19 H19B 109.5
C16 C19 H19C 109.5
H19A C19 H19C 109.5
H19B C19 H19C 109.5
C21 C20 C25 120.1(2)
C21 C20 C26 121.8(2)
C25 C20 C26 118.1(2)
C22 C21 C20 120.1(3)
C22 C21 H21 120.0
C20 C21 H21 120.0
C23 C22 C21 119.8(3)
C23 C22 H22 120.1
C21 C22 H22 120.1
C24 C23 C22 121.2(3)
C24 C23 H23 119.4
C22 C23 H23 119.4
C23 C24 C25 120.5(3)
C23 C24 H24 119.7
C25 C24 H24 119.7
N3 C25 C24 122.0(2)
N3 C25 C20 119.8(2)
C24 C25 C20 118.2(2)
C27 C26 C20 120.9(2)
C27 C26 H26 119.6
C20 C26 H26 119.6
C26 C27 C28 122.8(2)
C26 C27 S2 118.52(18)
C28 C27 S2 118.69(18)
N4 C28 N3 126.6(2)
N4 C28 C27 119.2(2)
N3 C28 C27 114.2(2)
N3 C29 C30 110.9(2)
N3 C29 H29A 109.5
C30 C29 H29A 109.5
N3 C29 H29B 109.5
C30 C29 H29B 109.5
H29A C29 H29B 108.0
C31 C30 C29 110.7(2)
C31 C30 H30A 109.5
C29 C30 H30A 109.5
C31 C30 H30B 109.5
C29 C30 H30B 109.5
H30A C30 H30B 108.1
N4 C31 C30 111.5(2)
N4 C31 H31A 109.3
C30 C31 H31A 109.3
N4 C31 H31B 109.3
C30 C31 H31B 109.3
H31A C31 H31B 108.0
C37 C32 C33 120.7(2)
C37 C32 S2 118.62(18)
C33 C32 S2 120.63(19)
C32 C33 C34 119.5(2)
C32 C33 H33 120.3
C34 C33 H33 120.3
C33 C34 C35 120.9(2)
C33 C34 H34 119.5
C35 C34 H34 119.5
C36 C35 C34 118.3(2)
C36 C35 C38 120.8(3)
C34 C35 C38 120.9(3)
C35 C36 C37 121.6(2)
C35 C36 H36 119.2
C37 C36 H36 119.2
C32 C37 C36 119.0(2)
C32 C37 H37 120.5
C36 C37 H37 120.5
C35 C38 H38A 109.5
C35 C38 H38B 109.5
H38A C38 H38B 109.5
C35 C38 H38C 109.5
H38A C38 H38C 109.5
H38B C38 H38C 109.5

loop_
_geom_bond_atom_site_label_1
_geom_bond_atom_site_label_2
_geom_bond_distance
S1 O1 1.4329(18)
S1 O2 1.4439(18)
S1 C13 1.756(2)
S1 C8 1.778(2)
S2 O3 1.4352(19)
S2 O4 1.4401(18)
S2 C32 1.759(2)
S2 C27 1.774(2)
N1 C6 1.397(3)
N1 C9 1.400(3)
N1 C12 1.472(3)
N2 C9 1.269(3)
N2 C10 1.447(6)
N2 C10' 1.563(15)
N3 C25 1.393(3)
N3 C28 1.400(3)
N3 C29 1.476(3)
N4 C28 1.275(3)
N4 C31 1.461(3)
C1 C2 1.393(3)
C1 C6 1.405(3)
C1 C7 1.438(3)
C2 C3 1.379(4)
C2 H2 0.9300
C3 C4 1.380(4)
C3 H3 0.9300
C4 C5 1.367(4)
C4 H4 0.9300
C5 C6 1.401(3)
C5 H5 0.9300
C7 C8 1.332(3)
C7 H7 0.9300
C8 C9 1.465(3)
C10 C11 1.434(7)
C10 H10A 0.9700
C10 H10B 0.9700
C11 C12 1.558(5)
C11 H11A 0.9700
C11 H11B 0.9700
C10' C11' 1.598(19)
C10' H10C 0.9700
C10' H10D 0.9700
C11' C12 1.515(10)
C11' H11C 0.9700
C11' H11D 0.9700
C12 H12A 0.952(17)
C12 H12B 0.937(18)
C13 C18 1.378(3)
C13 C14 1.388(3)
C14 C15 1.370(3)
C14 H14 0.9300
C15 C16 1.386(3)
C15 H15 0.9300
C16 C17 1.385(3)
C16 C19 1.496(3)
C17 C18 1.375(3)
C17 H17 0.9300
C18 H18 0.9300
C19 H19A 0.9600
C19 H19B 0.9600
C19 H19C 0.9600
C20 C21 1.392(3)
C20 C25 1.406(3)
C20 C26 1.431(3)
C21 C22 1.376(4)
C21 H21 0.9300
C22 C23 1.375(4)
C22 H22 0.9300
C23 C24 1.365(4)
C23 H23 0.9300
C24 C25 1.399(3)
C24 H24 0.9300
C26 C27 1.339(3)
C26 H26 0.9300
C27 C28 1.468(3)
C29 C30 1.503(3)
C29 H29A 0.9700
C29 H29B 0.9700
C30 C31 1.498(3)
C30 H30A 0.9700
C30 H30B 0.9700
C31 H31A 0.9700
C31 H31B 0.9700
C32 C37 1.370(3)
C32 C33 1.381(3)
C33 C34 1.382(3)
C33 H33 0.9300
C34 C35 1.386(4)
C34 H34 0.9300
C35 C36 1.379(4)
C35 C38 1.506(4)
C36 C37 1.387(3)
C36 H36 0.9300
C37 H37 0.9300
C38 H38A 0.9600
C38 H38B 0.9600
C38 H38C 0.9600

loop_
_geom_hbond_atom_site_label_D
_geom_hbond_atom_site_label_H
_geom_hbond_atom_site_label_A
_geom_hbond_distance_DH
_geom_hbond_distance_HA
_geom_hbond_distance_DA
_geom_hbond_angle_DHA
_geom_hbond_site_symmetry_A
C14 H14 O4 0.93 2.61 3.452(3) 151.5 4_666
C37 H37 O2 0.93 2.43 3.312(3) 159.1 4_665

loop_
_geom_torsion_atom_site_label_1
_geom_torsion_atom_site_label_2
_geom_torsion_atom_site_label_3
_geom_torsion_atom_site_label_4
_geom_torsion
C6 C1 C2 C3 -0.9(4)
C7 C1 C2 C3 179.9(2)
C1 C2 C3 C4 0.1(4)
C2 C3 C4 C5 0.3(4)
C3 C4 C5 C6 0.3(4)
C9 N1 C6 C5 179.5(2)
C12 N1 C6 C5 -2.4(3)
C9 N1 C6 C1 -1.3(3)
C12 N1 C6 C1 176.8(2)
C4 C5 C6 N1 178.1(2)
C4 C5 C6 C1 -1.2(4)
C2 C1 C6 N1 -177.8(2)
C7 C1 C6 N1 1.4(3)
C2 C1 C6 C5 1.5(3)
C7 C1 C6 C5 -179.3(2)
C2 C1 C7 C8 -179.9(2)
C6 C1 C7 C8 0.9(3)
C1 C7 C8 C9 -3.5(4)
C1 C7 C8 S1 178.58(17)
O1 S1 C8 C7 -127.8(2)
O2 S1 C8 C7 1.2(2)
C13 S1 C8 C7 114.5(2)
O1 S1 C8 C9 54.2(2)
O2 S1 C8 C9 -176.80(17)
C13 S1 C8 C9 -63.5(2)
C10 N2 C9 N1 5.9(4)
C10' N2 C9 N1 -18.2(7)
C10 N2 C9 C8 -175.5(3)
C10' N2 C9 C8 160.4(6)
C6 N1 C9 N2 177.6(2)
C12 N1 C9 N2 -0.5(4)
C6 N1 C9 C8 -1.1(3)
C12 N1 C9 C8 -179.2(2)
C7 C8 C9 N2 -175.2(2)
S1 C8 C9 N2 2.7(3)
C7 C8 C9 N1 3.5(3)
S1 C8 C9 N1 -178.58(15)
C9 N2 C10 C11 -35.4(6)
C10' N2 C10 C11 45(2)
N2 C10 C11 C12 57.8(6)
C9 N2 C10' C11' 56.1(9)
C10 N2 C10' C11' -54.4(17)
N2 C10' C11' C12 -74.7(9)
C6 N1 C12 C11' 158.3(5)
C9 N1 C12 C11' -23.5(6)
C6 N1 C12 C11 -155.7(3)
C9 N1 C12 C11 22.5(4)
C10' C11' C12 N1 59.9(9)
C10' C11' C12 C11 -34.5(6)
C10 C11 C12 N1 -51.4(5)
C10 C11 C12 C11' 50.6(6)
O1 S1 C13 C18 -3.2(2)
O2 S1 C13 C18 -132.39(19)
C8 S1 C13 C18 115.53(19)
O1 S1 C13 C14 176.53(17)
O2 S1 C13 C14 47.4(2)
C8 S1 C13 C14 -64.72(19)
C18 C13 C14 C15 -1.7(3)
S1 C13 C14 C15 178.52(17)
C13 C14 C15 C16 1.2(3)
C14 C15 C16 C17 0.3(3)
C14 C15 C16 C19 179.8(2)
C15 C16 C17 C18 -1.3(3)
C19 C16 C17 C18 179.1(2)
C16 C17 C18 C13 0.8(3)
C14 C13 C18 C17 0.7(3)
S1 C13 C18 C17 -179.54(17)
C25 C20 C21 C22 -0.9(4)
C26 C20 C21 C22 178.8(2)
C20 C21 C22 C23 0.9(4)
C21 C22 C23 C24 -0.4(5)
C22 C23 C24 C25 -0.1(5)
C28 N3 C25 C24 171.2(2)
C29 N3 C25 C24 -7.2(3)
C28 N3 C25 C20 -9.0(3)
C29 N3 C25 C20 172.6(2)
C23 C24 C25 N3 179.9(2)
C23 C24 C25 C20 0.1(4)
C21 C20 C25 N3 -179.4(2)
C26 C20 C25 N3 0.9(3)
C21 C20 C25 C24 0.4(4)
C26 C20 C25 C24 -179.3(2)
C21 C20 C26 C27 -174.6(2)
C25 C20 C26 C27 5.1(3)
C20 C26 C27 C28 -3.5(4)
C20 C26 C27 S2 175.43(18)
O3 S2 C27 C26 -120.3(2)
O4 S2 C27 C26 8.0(2)
C32 S2 C27 C26 121.8(2)
O3 S2 C27 C28 58.6(2)
O4 S2 C27 C28 -173.03(17)
C32 S2 C27 C28 -59.2(2)
C31 N4 C28 N3 0.4(4)
C31 N4 C28 C27 178.9(2)
C25 N3 C28 N4 -171.2(2)
C29 N3 C28 N4 7.1(3)
C25 N3 C28 C27 10.2(3)
C29 N3 C28 C27 -171.4(2)
C26 C27 C28 N4 177.4(2)
S2 C27 C28 N4 -1.5(3)
C26 C27 C28 N3 -3.9(3)
S2 C27 C28 N3 177.15(15)
C25 N3 C29 C30 -163.6(2)
C28 N3 C29 C30 18.0(3)
N3 C29 C30 C31 -48.0(3)
C28 N4 C31 C30 -32.4(3)
C29 C30 C31 N4 56.0(3)
O3 S2 C32 C37 176.62(17)
O4 S2 C32 C37 47.9(2)
C27 S2 C32 C37 -64.8(2)
O3 S2 C32 C33 -2.7(2)
O4 S2 C32 C33 -131.49(19)
C27 S2 C32 C33 115.8(2)
C37 C32 C33 C34 -0.5(3)
S2 C32 C33 C34 178.79(17)
C32 C33 C34 C35 0.7(4)
C33 C34 C35 C36 0.0(4)
C33 C34 C35 C38 -179.2(2)
C34 C35 C36 C37 -1.0(4)
C38 C35 C36 C37 178.2(2)
C33 C32 C37 C36 -0.4(3)
S2 C32 C37 C36 -179.72(17)
C35 C36 C37 C32 1.2(4)
